data_1574194
loop_
_publ_author_name
'Setifi, Fatima'
'Setifi, Zouaoui'
'Reuter, Hans'
'Al-Douh, Mohammad Hadi'
'Addala, Abderezak'

_publ_section_title
;
 Bis(azido-\kN)bis(quinolin-8-amine-\k2 N,N&#x2032;)iron(II) monohydrate
;
_journal_coeditor_code ZL4079
_journal_issue 3
_journal_name_full IUCrData
_journal_page_first x250235
_journal_paper_doi 10.1107/S2414314625002354
_journal_volume 10
_journal_year 2025
_chemical_formula_iupac '[Fe (N3)2 (C9 H8 N2)2], H2 O'
_chemical_formula_moiety 'C18 H16 Fe N10, H2 O'
_chemical_formula_sum 'C18 H18 Fe N10 O'
_chemical_formula_weight 446.27
_chemical_name_systematic
;
Bis(azido-\k<i>N</i>)bis(quinolin-8-amine-\k^2^<i>N</i>,<i>N</i>')iron(II)
monohydrate
;
_space_group_crystal_system orthorhombic
_space_group_IT_number 60
_space_group_name_Hall '-P 2n 2ab'
_space_group_name_H-M_alt 'P b c n'
_atom_sites_solution_hydrogens mixed
_atom_sites_solution_primary direct
_audit_creation_method SHELXL-2014/7
_cell_angle_alpha 90
_cell_angle_beta 90
_cell_angle_gamma 90
_cell_formula_units_Z 8
_cell_length_a 32.5164(15)
_cell_length_b 8.8531(5)
_cell_length_c 13.5952(6)
_cell_measurement_reflns_used 5258
_cell_measurement_temperature 293(2)
_cell_measurement_theta_max 28.541
_cell_measurement_theta_min 2.432
_cell_volume 3913.7(3)
_computing_cell_refinement
;
SAINT-Plus V8.40b (Bruker, 2019)
;
_computing_data_collection
;
APEX2 Ver. 2019.11-0. (Bruker, 2019)
;
_computing_data_reduction
;
SAINT-Plus V8.40b (Bruker, 2019)
;
_computing_molecular_graphics
;
DIAMOND (Brandenburg, 2006), Mercury (Macrae <i>et al.</i>,
2020)
;
_computing_publication_material
;
publCIF (Westrip, 2010)
;
_computing_structure_refinement
;
SHELXL (Sheldrick, 2015b)
;
_computing_structure_solution
;
<i>SHELXT</i> (Sheldrick, 2015a)
;
_diffrn_ambient_temperature 293(2)
_diffrn_detector 'charge-coupled device (CCD) area detector'
_diffrn_measured_fraction_theta_full 0.999
_diffrn_measured_fraction_theta_max 0.995
_diffrn_measurement_device 'three-circle diffractometer'
_diffrn_measurement_device_type 'Bruker APEXII CCD'
_diffrn_measurement_method '\f and \w scans'
_diffrn_radiation_monochromator graphite
_diffrn_radiation_type MoK\a
_diffrn_radiation_wavelength 0.71073
_diffrn_reflns_av_R_equivalents 0.0499
_diffrn_reflns_av_unetI/netI 0.0648
_diffrn_reflns_limit_h_max 45
_diffrn_reflns_limit_h_min -45
_diffrn_reflns_limit_k_max 8
_diffrn_reflns_limit_k_min -12
_diffrn_reflns_limit_l_max 13
_diffrn_reflns_limit_l_min -19
_diffrn_reflns_number 20186
_diffrn_reflns_theta_full 25.242
_diffrn_reflns_theta_max 29.999
_diffrn_reflns_theta_min 2.816
_diffrn_source 'sealed X-ray tube'
_exptl_absorpt_coefficient_mu 0.805
_exptl_absorpt_correction_T_max 0.913
_exptl_absorpt_correction_T_min 0.789
_exptl_absorpt_correction_type multi-scan
_exptl_absorpt_process_details
;
(SADABS; Krause <i>et al.</i>,  2015)
;
_exptl_crystal_colour red
_exptl_crystal_density_diffrn 1.515
_exptl_crystal_description plate
_exptl_crystal_F_000 1840
_exptl_crystal_size_max 0.270
_exptl_crystal_size_mid 0.110
_exptl_crystal_size_min 0.050
_refine_diff_density_max 0.500
_refine_diff_density_min -0.459
_refine_ls_extinction_method none
_refine_ls_goodness_of_fit_ref 0.932
_refine_ls_hydrogen_treatment constr
_refine_ls_matrix_type full
_refine_ls_number_parameters 273
_refine_ls_number_reflns 5690
_refine_ls_number_restraints 0
_refine_ls_restrained_S_all 0.932
_refine_ls_R_factor_all 0.0926
_refine_ls_R_factor_gt 0.0473
_refine_ls_shift/su_max 0.001
_refine_ls_shift/su_mean 0.000
_refine_ls_structure_factor_coef Fsqd
_refine_ls_weighting_details 'w=1/[\s^2^(Fo^2^)+(0.0476P)^2^] where P=(Fo^2^+2Fc^2^)/3'
_refine_ls_weighting_scheme calc
_refine_ls_wR_factor_gt 0.0900
_refine_ls_wR_factor_ref 0.0995
_reflns_number_gt 3470
_reflns_number_total 5690
_reflns_threshold_expression 'I > 2\s(I)'
_cod_data_source_file zl4079.cif
_cod_data_source_block I
_cod_database_code 1574194
_shelx_space_group_comment
;
The symmetry employed for this shelxl refinement is uniquely defined
by the following loop, which should always be used as a source of
symmetry information in preference to the above space-group names.
They are only intended as comments.
;
_shelx_estimated_absorpt_t_min 0.812
_shelx_estimated_absorpt_t_max 0.961

loop_
_space_group_symop_operation_xyz
'x, y, z'
'-x+1/2, -y+1/2, z+1/2'
'x+1/2, -y+1/2, -z'
'-x, y, -z+1/2'
'-x, -y, -z'
'x-1/2, y-1/2, -z-1/2'
'-x-1/2, y-1/2, z'
'x, -y, z-1/2'

loop_
_atom_site_type_symbol
_atom_site_label
_atom_site_fract_x
_atom_site_fract_y
_atom_site_fract_z
_atom_site_U_iso_or_equiv
_atom_site_adp_type
_atom_site_calc_flag
_atom_site_occupancy
_atom_site_disorder_assembly
_atom_site_disorder_group
Fe Fe1 0.38035(2) 0.21817(4) 0.56455(2) 0.02331(9) Uani d 1 . .
O O1 0.35856(5) 0.4514(2) 0.82039(12) 0.0403(4) Uani d 1 . .
H H1 0.3663 0.5464 0.8490 0.046(8) Uiso d 1 . .
H H2 0.3573 0.3822 0.8747 0.080(11) Uiso d 1 . .
N N1 0.38357(7) -0.0156(3) 0.52450(17) 0.0498(6) Uani d 1 . .
N N2 0.37150(5) -0.1342(2) 0.50298(13) 0.0265(4) Uani d 1 . .
N N3 0.36072(7) -0.2560(2) 0.48292(19) 0.0475(6) Uani d 1 . .
N N4 0.38371(6) 0.2776(2) 0.41435(13) 0.0298(4) Uani d 1 . .
N N5 0.40034(5) 0.1988(2) 0.35437(13) 0.0259(4) Uani d 1 . .
N N6 0.41626(6) 0.1243(2) 0.29588(15) 0.0382(5) Uani d 1 . .
N N1A 0.31339(5) 0.2393(2) 0.57831(13) 0.0268(4) Uani d 1 . .
C C1A 0.28792(7) 0.3007(3) 0.51410(17) 0.0325(5) Uani d 1 . .
H H1A 0.2989 0.3567 0.4626 0.039 Uiso calc 1 . .
C C2A 0.24486(7) 0.2857(3) 0.51992(18) 0.0383(6) Uani d 1 . .
H H2A 0.2280 0.3338 0.4744 0.046 Uiso calc 1 . .
C C3A 0.22820(7) 0.2004(3) 0.59249(18) 0.0363(6) Uani d 1 . .
H H3A 0.1998 0.1876 0.5960 0.044 Uiso calc 1 . .
C C4A 0.25394(7) 0.1311(3) 0.66260(16) 0.0301(5) Uani d 1 . .
C C5A 0.23947(7) 0.0367(3) 0.73857(18) 0.0374(6) Uani d 1 . .
H H5A 0.2115 0.0178 0.7448 0.045 Uiso calc 1 . .
C C6A 0.26660(8) -0.0267(3) 0.80300(19) 0.0401(6) Uani d 1 . .
H H6A 0.2570 -0.0923 0.8512 0.048 Uiso calc 1 . .
C C7A 0.30896(7) 0.0055(3) 0.79768(17) 0.0333(5) Uani d 1 . .
H H7A 0.3268 -0.0367 0.8434 0.040 Uiso calc 1 . .
C C8A 0.32400(6) 0.0983(2) 0.72585(15) 0.0258(5) Uani d 1 . .
C C9A 0.29669(6) 0.1584(2) 0.65421(15) 0.0243(5) Uani d 1 . .
N N2A 0.36646(5) 0.1420(2) 0.71743(13) 0.0271(4) Uani d 1 . .
H H11 0.3825 0.0640 0.7328 0.033 Uiso calc 1 . .
H H12 0.3718 0.2166 0.7595 0.033 Uiso calc 1 . .
N N1B 0.44530(5) 0.2273(2) 0.60288(14) 0.0283(4) Uani d 1 . .
C C1B 0.47090(7) 0.1127(3) 0.60427(19) 0.0395(6) Uani d 1 . .
H H1B 0.4602 0.0158 0.5973 0.047 Uiso calc 1 . .
C C2B 0.51386(7) 0.1293(3) 0.61585(19) 0.0441(7) Uani d 1 . .
H H2B 0.5308 0.0446 0.6181 0.053 Uiso calc 1 . .
C C3B 0.53032(7) 0.2701(3) 0.62365(18) 0.0380(6) Uani d 1 . .
H H3B 0.5586 0.2825 0.6297 0.046 Uiso calc 1 . .
C C4B 0.50415(7) 0.3966(3) 0.62245(15) 0.0298(5) Uani d 1 . .
C C5B 0.51836(7) 0.5466(3) 0.62898(17) 0.0377(6) Uani d 1 . .
H H5B 0.5464 0.5656 0.6338 0.045 Uiso calc 1 . .
C C6B 0.49145(8) 0.6632(3) 0.62832(17) 0.0392(6) Uani d 1 . .
H H6B 0.5013 0.7617 0.6319 0.047 Uiso calc 1 . .
C C7B 0.44891(7) 0.6373(3) 0.62234(16) 0.0302(5) Uani d 1 . .
H H7B 0.4308 0.7187 0.6230 0.036 Uiso calc 1 . .
C C8B 0.43379(6) 0.4934(3) 0.61555(14) 0.0238(5) Uani d 1 . .
C C9B 0.46122(6) 0.3697(3) 0.61423(14) 0.0236(5) Uani d 1 . .
N N2B 0.39027(5) 0.4594(2) 0.61037(13) 0.0251(4) Uani d 1 . .
H H21 0.3782 0.5207 0.5672 0.030 Uiso calc 1 . .
H H22 0.3788 0.4749 0.6689 0.030 Uiso calc 1 . .

loop_
_atom_site_aniso_label
_atom_site_aniso_U_11
_atom_site_aniso_U_22
_atom_site_aniso_U_33
_atom_site_aniso_U_12
_atom_site_aniso_U_13
_atom_site_aniso_U_23
Fe1 0.02297(14) 0.02148(16) 0.02548(15) -0.00273(14) -0.00115(13) -0.00175(15)
O1 0.0536(11) 0.0335(10) 0.0338(10) -0.0087(8) -0.0002(8) -0.0067(9)
N1 0.0737(16) 0.0235(12) 0.0521(14) -0.0043(12) -0.0006(12) -0.0056(11)
N2 0.0255(9) 0.0261(12) 0.0279(10) 0.0029(8) 0.0000(7) 0.0004(9)
N3 0.0475(13) 0.0320(14) 0.0631(16) -0.0089(11) -0.0041(12) -0.0109(12)
N4 0.0368(10) 0.0269(10) 0.0257(10) 0.0016(9) 0.0013(8) -0.0001(9)
N5 0.0241(9) 0.0263(11) 0.0273(10) -0.0077(8) -0.0012(8) 0.0022(9)
N6 0.0432(12) 0.0336(13) 0.0377(12) -0.0038(10) 0.0089(9) -0.0066(10)
N1A 0.0256(9) 0.0272(11) 0.0276(10) -0.0035(8) -0.0023(7) 0.0017(8)
C1A 0.0333(12) 0.0334(15) 0.0308(12) 0.0009(11) -0.0029(10) 0.0028(11)
C2A 0.0309(12) 0.0454(16) 0.0386(13) 0.0035(12) -0.0093(10) 0.0010(13)
C3A 0.0225(11) 0.0443(17) 0.0420(14) -0.0027(11) -0.0023(9) -0.0069(13)
C4A 0.0279(11) 0.0295(14) 0.0328(12) -0.0033(10) 0.0015(10) -0.0077(11)
C5A 0.0322(13) 0.0398(17) 0.0401(14) -0.0115(12) 0.0090(11) -0.0048(12)
C6A 0.0456(14) 0.0380(17) 0.0369(14) -0.0093(12) 0.0102(12) 0.0035(13)
C7A 0.0385(13) 0.0283(13) 0.0332(13) 0.0006(11) 0.0025(10) 0.0028(12)
C8A 0.0291(11) 0.0220(12) 0.0263(11) -0.0025(9) 0.0018(9) -0.0045(10)
C9A 0.0266(11) 0.0195(11) 0.0269(11) -0.0031(9) -0.0005(9) -0.0031(10)
N2A 0.0273(9) 0.0244(11) 0.0295(10) -0.0010(8) -0.0048(7) -0.0021(9)
N1B 0.0283(9) 0.0254(10) 0.0312(10) 0.0048(9) -0.0004(8) -0.0008(9)
C1B 0.0365(14) 0.0353(16) 0.0467(15) 0.0071(12) 0.0001(11) 0.0025(13)
C2B 0.0319(14) 0.0491(19) 0.0513(16) 0.0178(13) -0.0006(12) 0.0036(15)
C3B 0.0214(11) 0.0588(18) 0.0337(13) 0.0030(12) -0.0001(9) 0.0034(13)
C4B 0.0250(11) 0.0462(16) 0.0183(11) -0.0046(11) -0.0018(8) 0.0017(11)
C5B 0.0281(12) 0.0561(18) 0.0288(13) -0.0189(12) -0.0016(10) 0.0007(12)
C6B 0.0449(15) 0.0380(15) 0.0349(14) -0.0177(13) -0.0025(11) -0.0014(12)
C7B 0.0382(13) 0.0256(13) 0.0268(12) -0.0056(11) -0.0002(9) -0.0026(11)
C8B 0.0258(11) 0.0287(12) 0.0170(10) -0.0054(9) 0.0011(8) -0.0012(9)
C9B 0.0236(10) 0.0299(13) 0.0174(10) -0.0044(10) -0.0009(8) -0.0002(10)
N2B 0.0230(9) 0.0261(11) 0.0260(10) -0.0005(8) 0.0006(7) 0.0005(8)

loop_
_atom_type_symbol
_atom_type_description
_atom_type_scat_dispersion_real
_atom_type_scat_dispersion_imag
_atom_type_scat_source
C C 0.0033 0.0016 'International Tables Vol C Tables 4.2.6.8 and 6.1.1.4'
H H 0.0000 0.0000 'International Tables Vol C Tables 4.2.6.8 and 6.1.1.4'
Fe Fe 0.3463 0.8444 'International Tables Vol C Tables 4.2.6.8 and 6.1.1.4'
N N 0.0061 0.0033 'International Tables Vol C Tables 4.2.6.8 and 6.1.1.4'
O O 0.0106 0.0060 'International Tables Vol C Tables 4.2.6.8 and 6.1.1.4'

loop_
_geom_angle_atom_site_label_1
_geom_angle_atom_site_label_2
_geom_angle_atom_site_label_3
_geom_angle_site_symmetry_1
_geom_angle_site_symmetry_3
_geom_angle
_geom_angle_publ_flag
N4 Fe1 N1 . . 89.57(8) ?
N4 Fe1 N1B . . 99.91(7) ?
N1 Fe1 N1B . . 92.82(8) ?
N4 Fe1 N1A . . 96.47(7) ?
N1 Fe1 N1A . . 98.77(8) ?
N1B Fe1 N1A . . 159.98(7) ?
N4 Fe1 N2A . . 170.62(7) ?
N1 Fe1 N2A . . 87.41(8) ?
N1B Fe1 N2A . . 89.12(7) ?
N1A Fe1 N2A . . 75.25(6) ?
N4 Fe1 N2B . . 91.37(7) ?
N1 Fe1 N2B . . 168.84(8) ?
N1B Fe1 N2B . . 76.06(7) ?
N1A Fe1 N2B . . 92.18(6) ?
N2A Fe1 N2B . . 93.32(7) ?
H1 O1 H2 . . 105.0 ?
N1 N2 N3 . . 177.3(3) yes
N2 N1 Fe1 . . 157.4(2) yes
N4 N5 N6 . . 179.2(2) yes
N5 N4 Fe1 . . 122.3(2) yes
C1A N1A C9A . . 117.74(19) ?
C1A N1A Fe1 . . 126.96(16) ?
C9A N1A Fe1 . . 114.43(13) ?
N1A C1A C2A . . 123.2(2) ?
N1A C1A H1A . . 118.4 ?
C2A C1A H1A . . 118.4 ?
C3A C2A C1A . . 119.4(2) ?
C3A C2A H2A . . 120.3 ?
C1A C2A H2A . . 120.3 ?
C2A C3A C4A . . 119.8(2) ?
C2A C3A H3A . . 120.1 ?
C4A C3A H3A . . 120.1 ?
C5A C4A C3A . . 123.7(2) ?
C5A C4A C9A . . 119.2(2) ?
C3A C4A C9A . . 117.0(2) ?
C6A C5A C4A . . 119.9(2) ?
C6A C5A H5A . . 120.0 ?
C4A C5A H5A . . 120.0 ?
C5A C6A C7A . . 121.1(2) ?
C5A C6A H6A . . 119.5 ?
C7A C6A H6A . . 119.5 ?
C8A C7A C6A . . 120.6(2) ?
C8A C7A H7A . . 119.7 ?
C6A C7A H7A . . 119.7 ?
C7A C8A C9A . . 119.4(2) ?
C7A C8A N2A . . 124.2(2) ?
C9A C8A N2A . . 116.40(19) ?
N1A C9A C4A . . 122.67(19) ?
N1A C9A C8A . . 117.69(18) ?
C4A C9A C8A . . 119.6(2) ?
C8A N2A Fe1 . . 110.46(12) ?
C8A N2A H11 . . 109.6 ?
Fe1 N2A H11 . . 109.6 ?
C8A N2A H12 . . 109.6 ?
Fe1 N2A H12 . . 109.6 ?
H11 N2A H12 . . 108.1 ?
C1B N1B C9B . . 118.0(2) ?
C1B N1B Fe1 . . 126.16(17) ?
C9B N1B Fe1 . . 115.29(14) ?
N1B C1B C2B . . 123.2(3) ?
N1B C1B H1B . . 118.4 ?
C2B C1B H1B . . 118.4 ?
C3B C2B C1B . . 119.5(2) ?
C3B C2B H2B . . 120.2 ?
C1B C2B H2B . . 120.2 ?
C2B C3B C4B . . 119.4(2) ?
C2B C3B H3B . . 120.3 ?
C4B C3B H3B . . 120.3 ?
C3B C4B C5B . . 123.5(2) ?
C3B C4B C9B . . 117.5(2) ?
C5B C4B C9B . . 119.0(2) ?
C6B C5B C4B . . 120.4(2) ?
C6B C5B H5B . . 119.8 ?
C4B C5B H5B . . 119.8 ?
C5B C6B C7B . . 120.9(2) ?
C5B C6B H6B . . 119.6 ?
C7B C6B H6B . . 119.6 ?
C8B C7B C6B . . 120.6(2) ?
C8B C7B H7B . . 119.7 ?
C6B C7B H7B . . 119.7 ?
C7B C8B C9B . . 119.7(2) ?
C7B C8B N2B . . 123.2(2) ?
C9B C8B N2B . . 117.08(19) ?
N1B C9B C8B . . 118.40(18) ?
N1B C9B C4B . . 122.3(2) ?
C8B C9B C4B . . 119.3(2) ?
C8B N2B Fe1 . . 110.56(13) ?
C8B N2B H21 . . 109.5 ?
Fe1 N2B H21 . . 109.5 ?
C8B N2B H22 . . 109.5 ?
Fe1 N2B H22 . . 109.5 ?
H21 N2B H22 . . 108.1 ?

loop_
_geom_bond_atom_site_label_1
_geom_bond_atom_site_label_2
_geom_bond_site_symmetry_2
_geom_bond_distance
_geom_bond_publ_flag
Fe1 N1 . 2.142(2) yes
Fe1 N1B . 2.177(2) ?
Fe1 N1A . 2.193(2) ?
Fe1 N2A . 2.231(2) ?
Fe1 N2B . 2.248(2) ?
O1 H1 . 0.9600 ?
O1 H2 . 0.9600 ?
N1 N2 . 1.159(3) yes
N2 N3 . 1.166(3) yes
Fe1 N4 . 2.112(2) yes
N4 N5 . 1.202(2) yes
N5 N6 . 1.156(3) yes
N1A C1A . 1.321(3) ?
N1A C9A . 1.368(3) ?
C1A C2A . 1.409(3) ?
C1A H1A . 0.9300 ?
C2A C3A . 1.356(3) ?
C2A H2A . 0.9300 ?
C3A C4A . 1.409(3) ?
C3A H3A . 0.9300 ?
C4A C5A . 1.409(3) ?
C4A C9A . 1.415(3) ?
C5A C6A . 1.364(3) ?
C5A H5A . 0.9300 ?
C6A C7A . 1.409(3) ?
C6A H6A . 0.9300 ?
C7A C8A . 1.367(3) ?
C7A H7A . 0.9300 ?
C8A C9A . 1.421(3) ?
C8A N2A . 1.438(3) ?
N2A H11 . 0.8900 ?
N2A H12 . 0.8900 ?
N1B C1B . 1.313(3) ?
N1B C9B . 1.372(3) ?
C1B C2B . 1.413(3) ?
C1B H1B . 0.9300 ?
C2B C3B . 1.361(4) ?
C2B H2B . 0.9300 ?
C3B C4B . 1.407(3) ?
C3B H3B . 0.9300 ?
C4B C5B . 1.409(3) ?
C4B C9B . 1.421(3) ?
C5B C6B . 1.353(4) ?
C5B H5B . 0.9300 ?
C6B C7B . 1.405(3) ?
C6B H6B . 0.9300 ?
C7B C8B . 1.369(3) ?
C7B H7B . 0.9300 ?
C8B C9B . 1.412(3) ?
C8B N2B . 1.449(2) ?
N2B H21 . 0.8900 ?
N2B H22 . 0.8900 ?

loop_
_geom_hbond_atom_site_label_D
_geom_hbond_atom_site_label_H
_geom_hbond_atom_site_label_A
_geom_hbond_site_symmetry_A
_geom_hbond_distance_DH
_geom_hbond_distance_HA
_geom_hbond_distance_DA
_geom_hbond_angle_DHA
O1 H1 N4 8_566 0.96 1.88 2.838(3) 174.8
O1 H2 N3 8_556 0.96 1.85 2.807(3) 173.5
N2A H11 N6 8_556 0.89 2.17 3.052(3) 169.7
N2A H12 O1 . 0.89 2.28 3.086(3) 150.9
N2B H21 N3 1_565 0.89 2.35 3.206(3) 160.0
N2B H22 O1 . 0.89 2.17 3.037(2) 163.8

loop_
_geom_torsion_atom_site_label_1
_geom_torsion_atom_site_label_2
_geom_torsion_atom_site_label_3
_geom_torsion_atom_site_label_4
_geom_torsion_site_symmetry_1
_geom_torsion_site_symmetry_2
_geom_torsion_site_symmetry_3
_geom_torsion_site_symmetry_4
_geom_torsion
_geom_torsion_publ_flag
C9A N1A C1A C2A . . . . -0.6(3) ?
Fe1 N1A C1A C2A . . . . 168.09(18) ?
N1A C1A C2A C3A . . . . -2.2(4) ?
C1A C2A C3A C4A . . . . 1.6(4) ?
C2A C3A C4A C5A . . . . -177.9(2) ?
C2A C3A C4A C9A . . . . 1.5(3) ?
C3A C4A C5A C6A . . . . 179.5(2) ?
C9A C4A C5A C6A . . . . 0.1(3) ?
C4A C5A C6A C7A . . . . 2.8(4) ?
C5A C6A C7A C8A . . . . -1.8(4) ?
C6A C7A C8A C9A . . . . -2.1(3) ?
C6A C7A C8A N2A . . . . 177.4(2) ?
C1A N1A C9A C4A . . . . 4.0(3) ?
Fe1 N1A C9A C4A . . . . -166.08(17) ?
C1A N1A C9A C8A . . . . -177.1(2) ?
Fe1 N1A C9A C8A . . . . 12.9(2) ?
C5A C4A C9A N1A . . . . 175.0(2) ?
C3A C4A C9A N1A . . . . -4.5(3) ?
C5A C4A C9A C8A . . . . -3.9(3) ?
C3A C4A C9A C8A . . . . 176.6(2) ?
C7A C8A C9A N1A . . . . -174.1(2) ?
N2A C8A C9A N1A . . . . 6.4(3) ?
C7A C8A C9A C4A . . . . 4.9(3) ?
N2A C8A C9A C4A . . . . -174.59(19) ?
C7A C8A N2A Fe1 . . . . 158.94(18) ?
C9A C8A N2A Fe1 . . . . -21.6(2) ?
C9B N1B C1B C2B . . . . -0.6(4) ?
Fe1 N1B C1B C2B . . . . 170.49(18) ?
N1B C1B C2B C3B . . . . -1.7(4) ?
C1B C2B C3B C4B . . . . 1.5(4) ?
C2B C3B C4B C5B . . . . -179.3(2) ?
C2B C3B C4B C9B . . . . 0.8(3) ?
C3B C4B C5B C6B . . . . -179.4(2) ?
C9B C4B C5B C6B . . . . 0.6(3) ?
C4B C5B C6B C7B . . . . 0.8(4) ?
C5B C6B C7B C8B . . . . -1.0(3) ?
C6B C7B C8B C9B . . . . -0.2(3) ?
C6B C7B C8B N2B . . . . 179.2(2) ?
C1B N1B C9B C8B . . . . -178.3(2) ?
Fe1 N1B C9B C8B . . . . 9.6(2) ?
C1B N1B C9B C4B . . . . 3.1(3) ?
Fe1 N1B C9B C4B . . . . -168.97(15) ?
C7B C8B C9B N1B . . . . -177.09(19) ?
N2B C8B C9B N1B . . . . 3.4(3) ?
C7B C8B C9B C4B . . . . 1.6(3) ?
N2B C8B C9B C4B . . . . -177.91(17) ?
C3B C4B C9B N1B . . . . -3.2(3) ?
C5B C4B C9B N1B . . . . 176.8(2) ?
C3B C4B C9B C8B . . . . 178.22(19) ?
C5B C4B C9B C8B . . . . -1.7(3) ?
C7B C8B N2B Fe1 . . . . 166.65(17) ?
C9B C8B N2B Fe1 . . . . -13.9(2) ?
